data_7218171
loop_
_publ_author_name
'Tan, Guangying'
'Huang, Xiaolei'
'Wu, Qian'
'Zhang, Luo-Qiang'
'You, Jingsong'

_publ_section_title
;
 Rh(III)-catalyzed annulation of N-methoxybenzamides with ynesulfonamides
 at room temperature: a practical and efficient route to
 4-aminoisoquinolone derivatives
;
_journal_name_full 'RSC Adv.'
_journal_paper_doi 10.1039/C4RA09500F
_journal_year 2014
_chemical_formula_moiety 'C28 H22 N2 O3 S'
_chemical_formula_sum 'C28 H22 N2 O3 S'
_chemical_formula_weight 466.53
_chemical_name_systematic
;
 ?
;
_space_group_crystal_system monoclinic
_space_group_IT_number 14
_space_group_name_Hall '-P 2yn'
_space_group_name_H-M_alt 'P 1 21/n 1'
_symmetry_space_group_name_Hall '-P 2yn'
_symmetry_space_group_name_H-M 'P 1 21/n 1'
_atom_sites_solution_hydrogens geom
_atom_sites_solution_primary direct
_audit_creation_date 2014-02-25
_audit_creation_method
;
Olex2 1.2
(compiled 2014.02.17 svn.r2891 for OlexSys, GUI svn.r4773)
;
_cell_angle_alpha 90
_cell_angle_beta 104.175(5)
_cell_angle_gamma 90
_cell_formula_units_Z 4
_cell_length_a 11.8493(6)
_cell_length_b 11.0311(5)
_cell_length_c 18.2794(7)
_cell_measurement_reflns_used 3038
_cell_measurement_temperature 293(2)
_cell_measurement_theta_max 28.3230
_cell_measurement_theta_min 3.7030
_cell_volume 2316.57(19)
_computing_cell_refinement
;
CrysAlisPro, Agilent Technologies,
Version 1.171.36.28 (release 01-02-2013 CrysAlis171 .NET)
(compiled Feb  1 2013,16:14:44)
;
_computing_data_collection
;
CrysAlisPro, Agilent Technologies,
Version 1.171.36.28 (release 01-02-2013 CrysAlis171 .NET)
(compiled Feb  1 2013,16:14:44)
;
_computing_data_reduction
;
CrysAlisPro, Agilent Technologies,
Version 1.171.36.28 (release 01-02-2013 CrysAlis171 .NET)
(compiled Feb  1 2013,16:14:44)
;
_computing_molecular_graphics 'Olex2 (Dolomanov et al., 2009)'
_computing_publication_material 'Olex2 (Dolomanov et al., 2009)'
_computing_structure_refinement 'ShelXL (Sheldrick, 2008)'
_computing_structure_solution 'ShelXS (Sheldrick, 2008)'
_diffrn_ambient_temperature 293.15
_diffrn_detector_area_resol_mean 16.0874
_diffrn_measured_fraction_theta_full 0.998
_diffrn_measured_fraction_theta_max 0.998
_diffrn_measurement_details
;
  1 omega  -88.00  -57.00   1.0000   33.0000
omega____ theta____ kappa____ phi______ frames
    -      -17.3611 -178.0000   60.0000 31

  2 omega  -23.00   17.00   1.0000   33.0000
omega____ theta____ kappa____ phi______ frames
    -      -17.3611  -99.0000  -90.0000 40

  3 omega   47.00   87.00   1.0000   33.0000
omega____ theta____ kappa____ phi______ frames
    -       19.1580  178.0000  -30.0000 40

  4 omega  -34.00   92.00   1.0000   33.0000
omega____ theta____ kappa____ phi______ frames
    -       19.1580    0.0000   30.0000 126
;
_diffrn_measurement_device_type 'Xcalibur, Eos'
_diffrn_measurement_method '\w scans'
_diffrn_orient_matrix_UB_11 -0.0576960000
_diffrn_orient_matrix_UB_12 -0.0044691000
_diffrn_orient_matrix_UB_13 0.0044051000
_diffrn_orient_matrix_UB_21 -0.0062780000
_diffrn_orient_matrix_UB_22 -0.0571161000
_diffrn_orient_matrix_UB_23 -0.0183967000
_diffrn_orient_matrix_UB_31 0.0211278000
_diffrn_orient_matrix_UB_32 -0.0291622000
_diffrn_orient_matrix_UB_33 0.0352678000
_diffrn_radiation_monochromator graphite
_diffrn_radiation_type MoK\a
_diffrn_radiation_wavelength 0.71073
_diffrn_reflns_av_R_equivalents 0.0287
_diffrn_reflns_av_unetI/netI 0.0486
_diffrn_reflns_Laue_measured_fraction_full 0.998
_diffrn_reflns_Laue_measured_fraction_max 0.998
_diffrn_reflns_limit_h_max 14
_diffrn_reflns_limit_h_min -8
_diffrn_reflns_limit_k_max 9
_diffrn_reflns_limit_k_min -13
_diffrn_reflns_limit_l_max 21
_diffrn_reflns_limit_l_min -22
_diffrn_reflns_number 10291
_diffrn_reflns_point_group_measured_fraction_full 0.998
_diffrn_reflns_point_group_measured_fraction_max 0.998
_diffrn_reflns_theta_full 25.242
_diffrn_reflns_theta_max 26.373
_diffrn_reflns_theta_min 2.949
_diffrn_source 'Enhance (Mo) X-ray Source'
_exptl_absorpt_coefficient_mu 0.173
_exptl_absorpt_correction_T_max 1.00000
_exptl_absorpt_correction_T_min 0.79227
_exptl_absorpt_correction_type multi-scan
_exptl_absorpt_process_details
;
CrysAlisPro, Agilent Technologies,
Version 1.171.36.28 (release 01-02-2013 CrysAlis171 .NET)
(compiled Feb  1 2013,16:14:44)
Empirical absorption correction using spherical harmonics,
 implemented in SCALE3 ABSPACK scaling algorithm.
;
_exptl_crystal_density_diffrn 1.338
_exptl_crystal_F_000 976
_exptl_crystal_size_max 0.3
_exptl_crystal_size_mid 0.2
_exptl_crystal_size_min 0.2
_refine_diff_density_max 0.282
_refine_diff_density_min -0.372
_refine_diff_density_rms 0.049
_refine_ls_extinction_method none
_refine_ls_goodness_of_fit_ref 1.052
_refine_ls_hydrogen_treatment constr
_refine_ls_matrix_type full
_refine_ls_number_parameters 308
_refine_ls_number_reflns 4722
_refine_ls_number_restraints 0
_refine_ls_restrained_S_all 1.052
_refine_ls_R_factor_all 0.0726
_refine_ls_R_factor_gt 0.0492
_refine_ls_shift/su_max 0.074
_refine_ls_shift/su_mean 0.001
_refine_ls_structure_factor_coef Fsqd
_refine_ls_weighting_details
;
 w=1/[\s^2^(Fo^2^)+(0.0569P)^2^+0.3358P]
 where P=(Fo^2^+2Fc^2^)/3
;
_refine_ls_weighting_scheme calc
_refine_ls_wR_factor_gt 0.1169
_refine_ls_wR_factor_ref 0.1317
_reflns_Friedel_coverage 0.000
_reflns_number_gt 3470
_reflns_number_total 4722
_reflns_threshold_expression 'I > 2\s(I)'
_cod_data_source_file c4ra09500f2.cif
_cod_data_source_block 140225_s2_tgy
_cod_original_cell_volume 2316.58(18)
_cod_database_code 7218171
_shelxl_version_number 2013-2
_chemical_oxdiff_formula c12h12n1o3
_shelx_space_group_comment
;
The symmetry employed for this shelxl refinement is uniquely defined
by the following loop, which should always be used as a source of
symmetry information in preference to the above space-group names.
They are only intended as comments.
;
_shelx_estimated_absorpt_t_max 0.966
_shelx_estimated_absorpt_t_min 0.950
_reflns_odcompleteness_completeness 99.72
_reflns_odcompleteness_iscentric 1
_reflns_odcompleteness_theta 26.32
_olex2_refinement_description
;
1. Fixed Uiso
 At 1.2 times of:
  All C(H) groups, All N(H) groups
 At 1.5 times of:
  All C(H,H,H) groups
2.a Aromatic/amide H refined with riding coordinates:
 C3(H3), C4(H4), C5(H5), C6(H6), C11(H11), C12(H12), C13(H13), C14(H14),
 C15(H15), C17(H17), C18(H18), C19(H19), C20(H20), C21(H21), C23(H23), C24(H24),
  C26(H26), C27(H27), N1(H1)
2.b Idealised Me refined as rotating group:
 C28(H28A,H28B,H28C)
;
_olex2_computing_structure_refinement_long 'ShelXL (Sheldrick, 2008)'
_olex2_computing_structure_solution_long 'ShelXS (Sheldrick, 2008)'

loop_
_space_group_symop_operation_xyz
'x, y, z'
'-x+1/2, y+1/2, -z+1/2'
'-x, -y, -z'
'x-1/2, -y-1/2, z-1/2'

loop_
_atom_site_label
_atom_site_type_symbol
_atom_site_fract_x
_atom_site_fract_y
_atom_site_fract_z
_atom_site_U_iso_or_equiv
_atom_site_adp_type
_atom_site_occupancy
_atom_site_site_symmetry_order
_atom_site_calc_flag
_atom_site_refinement_flags_posn
C1 C 0.56282(19) 0.4131(2) 0.10004(11) 0.0365(5) Uani 1 1 d .
C2 C 0.61433(18) 0.34245(19) 0.16712(11) 0.0341(5) Uani 1 1 d .
C3 C 0.7282(2) 0.3688(2) 0.20766(13) 0.0452(6) Uani 1 1 d .
H3 H 0.7692 0.4315 0.1921 0.054 Uiso 1 1 calc R
C4 C 0.7786(2) 0.3025(2) 0.26990(14) 0.0536(7) Uani 1 1 d .
H4 H 0.8540 0.3202 0.2969 0.064 Uiso 1 1 calc R
C5 C 0.7175(2) 0.2086(2) 0.29321(13) 0.0510(7) Uani 1 1 d .
H5 H 0.7523 0.1642 0.3361 0.061 Uiso 1 1 calc R
C6 C 0.60633(19) 0.1803(2) 0.25373(12) 0.0403(5) Uani 1 1 d .
H6 H 0.5669 0.1168 0.2699 0.048 Uiso 1 1 calc R
C7 C 0.55192(17) 0.24663(19) 0.18920(11) 0.0317(5) Uani 1 1 d .
C8 C 0.43450(17) 0.22129(18) 0.14542(11) 0.0301(5) Uani 1 1 d .
C9 C 0.38585(17) 0.28980(18) 0.08411(11) 0.0313(5) Uani 1 1 d .
C10 C 0.26508(18) 0.2812(2) 0.03573(11) 0.0360(5) Uani 1 1 d .
C11 C 0.2031(2) 0.3870(2) 0.01180(13) 0.0502(6) Uani 1 1 d .
H11 H 0.2370 0.4620 0.0267 0.060 Uiso 1 1 calc R
C12 C 0.0913(2) 0.3814(3) -0.03404(15) 0.0653(8) Uani 1 1 d .
H12 H 0.0509 0.4526 -0.0502 0.078 Uiso 1 1 calc R
C13 C 0.0397(2) 0.2714(3) -0.05583(15) 0.0689(9) Uani 1 1 d .
H13 H -0.0355 0.2681 -0.0865 0.083 Uiso 1 1 calc R
C14 C 0.0992(2) 0.1672(3) -0.03215(13) 0.0605(8) Uani 1 1 d .
H14 H 0.0637 0.0926 -0.0460 0.073 Uiso 1 1 calc R
C15 C 0.2122(2) 0.1712(2) 0.01236(12) 0.0468(6) Uani 1 1 d .
H15 H 0.2528 0.0994 0.0266 0.056 Uiso 1 1 calc R
C16 C 0.39076(17) 0.00102(19) 0.13907(10) 0.0316(5) Uani 1 1 d .
C17 C 0.47742(18) -0.0155(2) 0.10058(11) 0.0383(5) Uani 1 1 d .
H17 H 0.5253 0.0489 0.0951 0.046 Uiso 1 1 calc R
C18 C 0.4923(2) -0.1278(2) 0.07050(12) 0.0462(6) Uani 1 1 d .
H18 H 0.5501 -0.1380 0.0446 0.055 Uiso 1 1 calc R
C19 C 0.4231(2) -0.2246(2) 0.07832(13) 0.0511(7) Uani 1 1 d .
H19 H 0.4343 -0.3000 0.0585 0.061 Uiso 1 1 calc R
C20 C 0.3370(3) -0.2078(2) 0.11591(14) 0.0571(7) Uani 1 1 d .
H20 H 0.2894 -0.2725 0.1213 0.068 Uiso 1 1 calc R
C21 C 0.3203(2) -0.0960(2) 0.14583(13) 0.0486(6) Uani 1 1 d .
H21 H 0.2612 -0.0861 0.1707 0.058 Uiso 1 1 calc R
C22 C 0.16161(18) 0.13803(19) 0.20537(11) 0.0346(5) Uani 1 1 d .
C23 C 0.1058(2) 0.2362(2) 0.16558(13) 0.0472(6) Uani 1 1 d .
H23 H 0.1472 0.3054 0.1591 0.057 Uiso 1 1 calc R
C24 C -0.0133(2) 0.2297(3) 0.13545(14) 0.0574(7) Uani 1 1 d .
H24 H -0.0517 0.2953 0.1084 0.069 Uiso 1 1 calc R
C25 C -0.0768(2) 0.1274(3) 0.14466(14) 0.0538(7) Uani 1 1 d .
C26 C -0.0194(2) 0.0341(2) 0.18827(14) 0.0537(7) Uani 1 1 d .
H26 H -0.0615 -0.0329 0.1975 0.064 Uiso 1 1 calc R
C27 C 0.0997(2) 0.0378(2) 0.21885(12) 0.0433(6) Uani 1 1 d .
H27 H 0.1373 -0.0262 0.2480 0.052 Uiso 1 1 calc R
C28 C -0.2059(2) 0.1180(3) 0.10753(18) 0.0853(11) Uani 1 1 d .
H28A H -0.2194 0.0506 0.0733 0.128 Uiso 1 1 calc GR
H28B H -0.2318 0.1913 0.0803 0.128 Uiso 1 1 calc GR
H28C H -0.2482 0.1061 0.1455 0.128 Uiso 1 1 calc GR
N1 N 0.45116(15) 0.38231(16) 0.06400(9) 0.0347(4) Uani 1 1 d .
H1 H 0.4184 0.4246 0.0251 0.042 Uiso 1 1 calc R
N2 N 0.37333(14) 0.11966(15) 0.16737(9) 0.0310(4) Uani 1 1 d .
O1 O 0.61461(14) 0.49454(16) 0.07500(8) 0.0522(5) Uani 1 1 d .
O2 O 0.34689(13) 0.26125(14) 0.26534(8) 0.0446(4) Uani 1 1 d .
O3 O 0.34664(13) 0.04232(14) 0.29189(7) 0.0428(4) Uani 1 1 d .
S1 S 0.31387(5) 0.14087(5) 0.24056(3) 0.03269(17) Uani 1 1 d .

loop_
_atom_site_aniso_label
_atom_site_aniso_U_11
_atom_site_aniso_U_22
_atom_site_aniso_U_33
_atom_site_aniso_U_23
_atom_site_aniso_U_13
_atom_site_aniso_U_12
C1 0.0424(12) 0.0306(12) 0.0369(11) 0.0013(10) 0.0101(9) -0.0070(10)
C2 0.0356(11) 0.0315(12) 0.0343(10) -0.0010(9) 0.0067(9) -0.0008(10)
C3 0.0418(13) 0.0420(14) 0.0481(13) -0.0003(11) 0.0041(11) -0.0138(11)
C4 0.0445(14) 0.0515(16) 0.0531(14) -0.0005(13) -0.0104(12) -0.0086(13)
C5 0.0527(14) 0.0501(16) 0.0405(12) 0.0064(12) -0.0074(11) 0.0044(13)
C6 0.0426(12) 0.0360(13) 0.0400(11) 0.0079(10) 0.0056(10) 0.0022(11)
C7 0.0354(11) 0.0274(11) 0.0327(10) -0.0008(9) 0.0091(9) -0.0002(9)
C8 0.0320(10) 0.0249(11) 0.0344(10) -0.0004(9) 0.0098(8) -0.0013(9)
C9 0.0348(11) 0.0255(11) 0.0340(10) 0.0002(9) 0.0089(9) -0.0007(9)
C10 0.0337(11) 0.0446(14) 0.0296(10) 0.0024(10) 0.0075(9) 0.0016(10)
C11 0.0446(13) 0.0529(16) 0.0532(13) 0.0144(13) 0.0122(11) 0.0053(12)
C12 0.0494(15) 0.082(2) 0.0617(16) 0.0236(17) 0.0084(13) 0.0234(16)
C13 0.0412(14) 0.111(3) 0.0477(15) 0.0054(17) -0.0025(12) 0.0070(17)
C14 0.0504(15) 0.076(2) 0.0484(14) -0.0143(14) -0.0018(12) -0.0102(15)
C15 0.0443(13) 0.0502(15) 0.0418(12) -0.0069(12) 0.0026(10) 0.0002(12)
C16 0.0386(11) 0.0259(11) 0.0305(10) 0.0003(9) 0.0089(9) 0.0025(9)
C17 0.0389(12) 0.0352(13) 0.0432(12) 0.0014(10) 0.0146(10) -0.0002(10)
C18 0.0509(14) 0.0494(15) 0.0418(12) -0.0029(12) 0.0180(11) 0.0108(12)
C19 0.0755(18) 0.0344(14) 0.0460(13) -0.0065(11) 0.0202(13) 0.0087(13)
C20 0.088(2) 0.0309(14) 0.0632(15) -0.0091(12) 0.0389(15) -0.0130(14)
C21 0.0641(16) 0.0336(13) 0.0597(14) -0.0081(12) 0.0374(12) -0.0093(12)
C22 0.0395(12) 0.0298(11) 0.0376(11) -0.0024(10) 0.0155(9) 0.0007(10)
C23 0.0470(13) 0.0409(14) 0.0585(14) 0.0065(12) 0.0224(12) 0.0060(12)
C24 0.0514(15) 0.0679(19) 0.0551(15) 0.0099(14) 0.0172(12) 0.0219(14)
C25 0.0399(13) 0.0691(19) 0.0549(14) -0.0168(14) 0.0165(11) 0.0020(14)
C26 0.0454(14) 0.0523(17) 0.0680(16) -0.0098(14) 0.0226(12) -0.0099(13)
C27 0.0476(13) 0.0336(13) 0.0512(13) 0.0010(11) 0.0164(11) -0.0026(11)
C28 0.0440(15) 0.115(3) 0.091(2) -0.037(2) 0.0054(15) 0.0082(18)
N1 0.0374(9) 0.0320(10) 0.0326(9) 0.0081(8) 0.0042(7) -0.0017(8)
N2 0.0363(9) 0.0234(9) 0.0360(9) 0.0006(7) 0.0138(7) -0.0028(8)
O1 0.0547(10) 0.0490(10) 0.0485(9) 0.0141(8) 0.0043(8) -0.0199(8)
O2 0.0495(9) 0.0344(9) 0.0535(9) -0.0147(8) 0.0198(7) -0.0083(7)
O3 0.0516(9) 0.0409(9) 0.0369(8) 0.0079(7) 0.0126(7) 0.0038(8)
S1 0.0381(3) 0.0275(3) 0.0344(3) -0.0023(2) 0.0126(2) -0.0015(2)

loop_
_atom_type_symbol
_atom_type_description
_atom_type_scat_dispersion_real
_atom_type_scat_dispersion_imag
_atom_type_scat_source
C C 0.0033 0.0016 'International Tables Vol C Tables 4.2.6.8 and 6.1.1.4'
H H 0.0000 0.0000 'International Tables Vol C Tables 4.2.6.8 and 6.1.1.4'
N N 0.0061 0.0033 'International Tables Vol C Tables 4.2.6.8 and 6.1.1.4'
O O 0.0106 0.0060 'International Tables Vol C Tables 4.2.6.8 and 6.1.1.4'
S S 0.1246 0.1234 'International Tables Vol C Tables 4.2.6.8 and 6.1.1.4'

loop_
_geom_angle_atom_site_label_1
_geom_angle_atom_site_label_2
_geom_angle_atom_site_label_3
_geom_angle
N1 C1 C2 115.43(18)
O1 C1 C2 123.85(19)
O1 C1 N1 120.71(18)
C3 C2 C1 119.0(2)
C3 C2 C7 120.70(19)
C7 C2 C1 120.22(18)
C2 C3 H3 120.0
C4 C3 C2 119.9(2)
C4 C3 H3 120.0
C3 C4 H4 119.9
C3 C4 C5 120.1(2)
C5 C4 H4 119.9
C4 C5 H5 119.6
C6 C5 C4 120.8(2)
C6 C5 H5 119.6
C5 C6 H6 119.8
C5 C6 C7 120.5(2)
C7 C6 H6 119.8
C2 C7 C8 119.16(17)
C6 C7 C2 117.90(18)
C6 C7 C8 122.94(19)
C9 C8 C7 120.23(18)
C9 C8 N2 121.40(17)
N2 C8 C7 118.34(17)
C8 C9 C10 127.33(19)
C8 C9 N1 118.54(17)
N1 C9 C10 114.07(17)
C11 C10 C9 119.3(2)
C15 C10 C9 122.4(2)
C15 C10 C11 118.3(2)
C10 C11 H11 119.8
C12 C11 C10 120.3(3)
C12 C11 H11 119.8
C11 C12 H12 119.7
C13 C12 C11 120.5(3)
C13 C12 H12 119.7
C12 C13 H13 120.2
C14 C13 C12 119.6(2)
C14 C13 H13 120.2
C13 C14 H14 119.7
C13 C14 C15 120.6(3)
C15 C14 H14 119.7
C10 C15 C14 120.6(2)
C10 C15 H15 119.7
C14 C15 H15 119.7
C17 C16 N2 119.26(19)
C21 C16 C17 118.7(2)
C21 C16 N2 121.93(19)
C16 C17 H17 120.0
C18 C17 C16 120.0(2)
C18 C17 H17 120.0
C17 C18 H18 119.5
C19 C18 C17 121.1(2)
C19 C18 H18 119.5
C18 C19 H19 120.6
C20 C19 C18 118.9(2)
C20 C19 H19 120.6
C19 C20 H20 119.6
C19 C20 C21 120.9(2)
C21 C20 H20 119.6
C16 C21 C20 120.5(2)
C16 C21 H21 119.8
C20 C21 H21 119.8
C23 C22 C27 121.0(2)
C23 C22 S1 119.64(17)
C27 C22 S1 119.37(17)
C22 C23 H23 120.7
C22 C23 C24 118.6(2)
C24 C23 H23 120.7
C23 C24 H24 119.2
C23 C24 C25 121.5(2)
C25 C24 H24 119.2
C24 C25 C28 121.2(3)
C26 C25 C24 118.2(2)
C26 C25 C28 120.6(3)
C25 C26 H26 119.3
C25 C26 C27 121.5(2)
C27 C26 H26 119.3
C22 C27 C26 119.0(2)
C22 C27 H27 120.5
C26 C27 H27 120.5
C25 C28 H28A 109.5
C25 C28 H28B 109.5
C25 C28 H28C 109.5
H28A C28 H28B 109.5
H28A C28 H28C 109.5
H28B C28 H28C 109.5
C1 N1 C9 126.35(17)
C1 N1 H1 116.8
C9 N1 H1 116.8
C8 N2 S1 116.84(13)
C16 N2 C8 118.67(16)
C16 N2 S1 122.64(14)
N2 S1 C22 107.43(9)
O2 S1 C22 108.03(10)
O2 S1 N2 104.33(9)
O3 S1 C22 108.43(10)
O3 S1 N2 108.61(9)
O3 S1 O2 119.42(9)

loop_
_geom_bond_atom_site_label_1
_geom_bond_atom_site_label_2
_geom_bond_distance
C1 C2 1.455(3)
C1 N1 1.369(3)
C1 O1 1.237(2)
C2 C3 1.401(3)
C2 C7 1.405(3)
C3 H3 0.9300
C3 C4 1.361(3)
C4 H4 0.9300
C4 C5 1.390(3)
C5 H5 0.9300
C5 C6 1.374(3)
C6 H6 0.9300
C6 C7 1.404(3)
C7 C8 1.452(3)
C8 C9 1.358(3)
C8 N2 1.444(3)
C9 C10 1.490(3)
C9 N1 1.384(3)
C10 C11 1.392(3)
C10 C15 1.384(3)
C11 H11 0.9300
C11 C12 1.384(3)
C12 H12 0.9300
C12 C13 1.373(4)
C13 H13 0.9300
C13 C14 1.363(4)
C14 H14 0.9300
C14 C15 1.387(3)
C15 H15 0.9300
C16 C17 1.392(3)
C16 C21 1.382(3)
C16 N2 1.440(3)
C17 H17 0.9300
C17 C18 1.385(3)
C18 H18 0.9300
C18 C19 1.375(3)
C19 H19 0.9300
C19 C20 1.375(3)
C20 H20 0.9300
C20 C21 1.383(3)
C21 H21 0.9300
C22 C23 1.380(3)
C22 C27 1.382(3)
C22 S1 1.761(2)
C23 H23 0.9300
C23 C24 1.386(3)
C24 H24 0.9300
C24 C25 1.389(4)
C25 C26 1.375(3)
C25 C28 1.518(3)
C26 H26 0.9300
C26 C27 1.385(3)
C27 H27 0.9300
C28 H28A 0.9600
C28 H28B 0.9600
C28 H28C 0.9600
N1 H1 0.8600
N2 S1 1.6742(17)
O2 S1 1.4265(15)
O3 S1 1.4264(15)

loop_
_geom_torsion_atom_site_label_1
_geom_torsion_atom_site_label_2
_geom_torsion_atom_site_label_3
_geom_torsion_atom_site_label_4
_geom_torsion
C1 C2 C3 C4 -179.0(2)
C1 C2 C7 C6 179.09(19)
C1 C2 C7 C8 -1.6(3)
C2 C1 N1 C9 -2.0(3)
C2 C3 C4 C5 0.2(4)
C2 C7 C8 C9 -0.2(3)
C2 C7 C8 N2 177.77(18)
C3 C2 C7 C6 1.3(3)
C3 C2 C7 C8 -179.5(2)
C3 C4 C5 C6 0.6(4)
C4 C5 C6 C7 -0.5(4)
C5 C6 C7 C2 -0.5(3)
C5 C6 C7 C8 -179.7(2)
C6 C7 C8 C9 179.0(2)
C6 C7 C8 N2 -3.0(3)
C7 C2 C3 C4 -1.1(3)
C7 C8 C9 C10 -176.23(19)
C7 C8 C9 N1 1.0(3)
C7 C8 N2 C16 -85.7(2)
C7 C8 N2 S1 79.2(2)
C8 C9 C10 C11 137.9(2)
C8 C9 C10 C15 -43.2(3)
C8 C9 N1 C1 0.2(3)
C8 N2 S1 C22 111.79(15)
C8 N2 S1 O2 -2.72(16)
C8 N2 S1 O3 -131.11(14)
C9 C8 N2 C16 92.2(2)
C9 C8 N2 S1 -102.9(2)
C9 C10 C11 C12 179.1(2)
C9 C10 C15 C14 179.4(2)
C10 C9 N1 C1 177.75(19)
C10 C11 C12 C13 0.7(4)
C11 C10 C15 C14 -1.7(3)
C11 C12 C13 C14 -0.1(4)
C12 C13 C14 C15 -1.4(4)
C13 C14 C15 C10 2.3(4)
C15 C10 C11 C12 0.2(3)
C16 C17 C18 C19 -0.4(3)
C16 N2 S1 C22 -83.94(17)
C16 N2 S1 O2 161.54(15)
C16 N2 S1 O3 33.15(17)
C17 C16 C21 C20 1.0(3)
C17 C16 N2 C8 9.0(3)
C17 C16 N2 S1 -155.00(15)
C17 C18 C19 C20 0.8(4)
C18 C19 C20 C21 -0.4(4)
C19 C20 C21 C16 -0.6(4)
C21 C16 C17 C18 -0.5(3)
C21 C16 N2 C8 -167.86(19)
C21 C16 N2 S1 28.1(3)
C22 C23 C24 C25 0.2(4)
C23 C22 C27 C26 3.5(3)
C23 C22 S1 N2 -74.74(19)
C23 C22 S1 O2 37.3(2)
C23 C22 S1 O3 168.06(17)
C23 C24 C25 C26 3.5(4)
C23 C24 C25 C28 -176.3(2)
C24 C25 C26 C27 -3.8(4)
C25 C26 C27 C22 0.4(4)
C27 C22 C23 C24 -3.7(3)
C27 C22 S1 N2 106.02(18)
C27 C22 S1 O2 -141.95(18)
C27 C22 S1 O3 -11.2(2)
C28 C25 C26 C27 176.0(2)
N1 C1 C2 C3 -179.5(2)
N1 C1 C2 C7 2.6(3)
N1 C9 C10 C11 -39.4(3)
N1 C9 C10 C15 139.5(2)
N2 C8 C9 C10 5.9(3)
N2 C8 C9 N1 -176.95(18)
N2 C16 C17 C18 -177.50(18)
N2 C16 C21 C20 177.9(2)
O1 C1 C2 C3 1.7(3)
O1 C1 C2 C7 -176.2(2)
O1 C1 N1 C9 176.9(2)
S1 C22 C23 C24 177.06(19)
S1 C22 C27 C26 -177.31(18)
